data_7241370
loop_
_publ_author_name
'Brown, John T.'
'Zeller, Matthias'
'Rosokha, Sergiy V.'

_publ_section_title
;
 Effects of structural variations on \p-dimer formation: long-distance
 multicenter bonding of cation-radicals of tetrathiafulvalene analogues.
;
_journal_issue 43
_journal_name_full 'Physical chemistry chemical physics : PCCP'
_journal_page_first 25054
_journal_page_last 25065
_journal_paper_doi 10.1039/d0cp04891g
_journal_volume 22
_journal_year 2020
_chemical_formula_moiety 'C13 H36 B11, C10 H12 S4'
_chemical_formula_sum 'C23 H48 B11 S4'
_chemical_formula_weight 571.76
_space_group_crystal_system triclinic
_space_group_IT_number 2
_space_group_name_Hall '-P 1'
_space_group_name_H-M_alt 'P -1'
_atom_sites_solution_hydrogens geom
_atom_sites_solution_primary direct
_atom_sites_solution_secondary difmap
_audit_creation_method SHELXL-2018/3
_audit_update_record
;
2020-09-10 deposited with the CCDC.	2020-10-06 downloaded from the CCDC.
;
_cell_angle_alpha 83.788(7)
_cell_angle_beta 76.145(7)
_cell_angle_gamma 85.976(7)
_cell_formula_units_Z 1
_cell_length_a 9.0883(16)
_cell_length_b 9.2043(15)
_cell_length_c 10.2496(17)
_cell_measurement_reflns_used 9449
_cell_measurement_temperature 150(2)
_cell_measurement_theta_max 33.1060
_cell_measurement_theta_min 2.7112
_cell_volume 826.7(2)
_computing_cell_refinement 'SAINT V8.40A (Bruker, 2019)'
_computing_data_collection 'Apex3 v2019.1-0 (Bruker, 2019)'
_computing_data_reduction 'SAINT V8.40A (Bruker, 2019)'
_computing_structure_refinement
;  
SHELXL-2018/3 (Sheldrick, 2015, 2018), 
SHELXLE Rev1117 (H\"ubschle et al., 2011)
;
_computing_structure_solution 'SHELXS-97 (Sheldrick, 2008)'
_diffrn_ambient_temperature 150(2)
_diffrn_detector_area_resol_mean 7.4074
_diffrn_measured_fraction_theta_full 0.995
_diffrn_measured_fraction_theta_max 0.995
_diffrn_measurement_device_type
;
Bruker AXS D8 Quest diffractometer with PhotonII charge-integrating pixel 
array detector (CPAD)
;
_diffrn_measurement_method 'omega and phi scans'
_diffrn_radiation_monochromator 'Triumph curved graphite crystal'
_diffrn_radiation_type MoK\a
_diffrn_radiation_wavelength 0.71073
_diffrn_reflns_av_R_equivalents 0.0418
_diffrn_reflns_av_unetI/netI 0.0218
_diffrn_reflns_Laue_measured_fraction_full 0.995
_diffrn_reflns_Laue_measured_fraction_max 0.995
_diffrn_reflns_limit_h_max 13
_diffrn_reflns_limit_h_min -13
_diffrn_reflns_limit_k_max 14
_diffrn_reflns_limit_k_min -13
_diffrn_reflns_limit_l_max 15
_diffrn_reflns_limit_l_min -15
_diffrn_reflns_number 68434
_diffrn_reflns_point_group_measured_fraction_full 0.995
_diffrn_reflns_point_group_measured_fraction_max 0.995
_diffrn_reflns_theta_full 25.242
_diffrn_reflns_theta_max 33.237
_diffrn_reflns_theta_min 2.710
_diffrn_source 'fine focus sealed tube X-ray source'
_diffrn_source_current '30 mA'
_diffrn_source_voltage '50 kV'
_exptl_absorpt_coefficient_mu 0.302
_exptl_absorpt_correction_T_max 0.7465
_exptl_absorpt_correction_T_min 0.6867
_exptl_absorpt_correction_type multi-scan
_exptl_absorpt_process_details
;
 SADABS 2016/2: Krause, L., Herbst-Irmer, R., Sheldrick G.M. & Stalke D.,
 J. Appl. Cryst. 48 (2015) 3-10
;
_exptl_crystal_colour black
_exptl_crystal_density_diffrn 1.148
_exptl_crystal_description plate
_exptl_crystal_F_000 305
_exptl_crystal_size_max 0.450
_exptl_crystal_size_mid 0.210
_exptl_crystal_size_min 0.090
_refine_diff_density_max 0.354
_refine_diff_density_min -0.354
_refine_diff_density_rms 0.060
_refine_ls_extinction_method none
_refine_ls_goodness_of_fit_ref 1.028
_refine_ls_hydrogen_treatment mixed
_refine_ls_matrix_type full
_refine_ls_number_parameters 180
_refine_ls_number_reflns 6312
_refine_ls_number_restraints 0
_refine_ls_restrained_S_all 1.028
_refine_ls_R_factor_all 0.0481
_refine_ls_R_factor_gt 0.0377
_refine_ls_shift/su_max 0.001
_refine_ls_shift/su_mean 0.000
_refine_ls_structure_factor_coef Fsqd
_refine_ls_weighting_details 'w=1/[\s^2^(Fo^2^)+(0.0636P)^2^+0.2584P] where P=(Fo^2^+2Fc^2^)/3'
_refine_ls_weighting_scheme calc
_refine_ls_wR_factor_gt 0.1090
_refine_ls_wR_factor_ref 0.1178
_reflns_Friedel_coverage 0.000
_reflns_number_gt 5219
_reflns_number_total 6312
_reflns_threshold_expression 'I > 2\s(I)'
_cod_data_source_file d0cp04891g2.cif
_cod_data_source_block RS158_0m
_cod_depositor_comments 'Adding full bibliography for 7241361--7241370.cif.'
_cod_database_code 7241370
_shelx_shelxl_version_number 2018/3
_shelx_space_group_comment
;
The symmetry employed for this shelxl refinement is uniquely defined
by the following loop, which should always be used as a source of
symmetry information in preference to the above space-group names.
They are only intended as comments.
;
_shelx_estimated_absorpt_t_min 0.876
_shelx_estimated_absorpt_t_max 0.973

loop_
_space_group_symop_operation_xyz
'x, y, z'
'-x, -y, -z'

loop_
_atom_site_label
_atom_site_type_symbol
_atom_site_fract_x
_atom_site_fract_y
_atom_site_fract_z
_atom_site_U_iso_or_equiv
_atom_site_adp_type
_atom_site_occupancy
_atom_site_site_symmetry_order
_atom_site_calc_flag
_atom_site_refinement_flags_posn
_atom_site_refinement_flags_adp
_atom_site_refinement_flags_occupancy
_atom_site_disorder_assembly
_atom_site_disorder_group
S1 S 0.30301(3) 0.59261(3) 0.13641(3) 0.02894(8) Uani 1 1 d . . . . .
S2 S 0.34176(3) 0.33942(3) -0.01287(3) 0.02850(8) Uani 1 1 d . . . . .
C1 C 0.42376(12) 0.48572(11) 0.02619(10) 0.02275(18) Uani 1 1 d . . . . .
C2 C 0.14483(13) 0.48942(13) 0.15882(11) 0.0281(2) Uani 1 1 d . . . . .
C3 C 0.00406(16) 0.53579(17) 0.25874(15) 0.0419(3) Uani 1 1 d . . . . .
H3A H 0.011609 0.637014 0.276946 0.063 Uiso 1 1 calc R U . . .
H3B H -0.006495 0.471610 0.342907 0.063 Uiso 1 1 calc R U . . .
H3C H -0.084736 0.528968 0.221524 0.063 Uiso 1 1 calc R U . . .
C4 C 0.16269(13) 0.37102(13) 0.08894(11) 0.0276(2) Uani 1 1 d . . . . .
C5 C 0.04612(16) 0.26149(17) 0.09467(15) 0.0402(3) Uani 1 1 d . . . . .
H5A H 0.063628 0.221660 0.007077 0.060 Uiso 1 1 calc R U . . .
H5B H -0.055423 0.309317 0.115956 0.060 Uiso 1 1 calc R U . . .
H5C H 0.053991 0.181927 0.164722 0.060 Uiso 1 1 calc R U . . .
B1 B 0.53640(13) 0.00504(12) 0.65383(11) 0.02164(19) Uani 1 1 d . . . . .
B2 B 0.48537(12) 0.16029(13) 0.55655(11) 0.02411(19) Uani 0.5 1 d . . P A 1
C6 C 0.48537(12) 0.16029(13) 0.55655(11) 0.02411(19) Uani 0.5 1 d . . P A 2
B3 B 0.66468(12) 0.07428(12) 0.50295(12) 0.02194(19) Uani 1 1 d . . . . .
B4 B 0.36073(12) 0.11679(12) 0.46173(11) 0.02054(18) Uani 1 1 d . . . . .
B5 B 0.55602(12) 0.14309(11) 0.38399(10) 0.01961(18) Uani 1 1 d . . . . .
B6 B 0.65166(13) -0.03141(12) 0.37107(11) 0.02199(19) Uani 1 1 d . . . . .
C7 C 0.57075(18) 0.01413(13) 0.79829(12) 0.0355(3) Uani 1 1 d . . . . .
H7A H 0.582094 0.116442 0.810877 0.043 Uiso 1 1 calc R U . . .
H7B H 0.664676 -0.042859 0.803694 0.043 Uiso 1 1 calc R U . . .
H7C H 0.486573 -0.025616 0.868963 0.043 Uiso 1 1 calc R U . . .
C8 C 0.47107(18) 0.31681(16) 0.60844(14) 0.0405(3) Uani 1 1 d . . . . .
H8A H 0.563762 0.368742 0.566835 0.061 Uiso 1 1 calc R U . A 1
H8B H 0.456656 0.306997 0.706805 0.061 Uiso 1 1 calc R U . A 1
H8C H 0.383878 0.372066 0.583979 0.061 Uiso 1 1 calc R U . A 1
C9 C 0.81591(14) 0.14866(14) 0.50852(16) 0.0371(3) Uani 1 1 d . . . . .
H9A H 0.901113 0.111361 0.440420 0.044 Uiso 1 1 calc R U . . .
H9B H 0.836243 0.125405 0.598317 0.044 Uiso 1 1 calc R U . . .
H9C H 0.803375 0.254970 0.490242 0.044 Uiso 1 1 calc R U . . .
C10 C 0.23197(13) 0.23164(13) 0.42804(14) 0.0322(2) Uani 1 1 d . . . . .
H10A H 0.201977 0.206215 0.347964 0.039 Uiso 1 1 calc R U . . .
H10B H 0.271170 0.330131 0.410605 0.039 Uiso 1 1 calc R U . . .
H10C H 0.143686 0.229112 0.504869 0.039 Uiso 1 1 calc R U . . .
C11 C 0.60646(13) 0.28167(12) 0.27787(11) 0.0284(2) Uani 1 1 d . . . . .
H11A H 0.642484 0.249487 0.187109 0.043 Uiso 1 1 calc R U . . .
H11B H 0.688189 0.328979 0.302111 0.043 Uiso 1 1 calc R U . . .
H11C H 0.519568 0.351360 0.279417 0.043 Uiso 1 1 calc R U . . .
C12 C 0.79155(15) -0.06593(14) 0.24885(13) 0.0363(3) Uani 1 1 d . . . . .
H12A H 0.785160 -0.164984 0.224508 0.054 Uiso 1 1 calc R U . . .
H12B H 0.886791 -0.058894 0.276244 0.054 Uiso 1 1 calc R U . . .
H12C H 0.788503 0.004901 0.170844 0.054 Uiso 1 1 calc R U . . .

loop_
_atom_site_aniso_label
_atom_site_aniso_U_11
_atom_site_aniso_U_22
_atom_site_aniso_U_33
_atom_site_aniso_U_23
_atom_site_aniso_U_13
_atom_site_aniso_U_12
S1 0.03008(14) 0.02497(13) 0.03013(14) -0.00577(10) -0.00273(10) -0.00030(9)
S2 0.02991(14) 0.02823(13) 0.02626(13) -0.00610(9) -0.00179(10) -0.00503(10)
C1 0.0250(4) 0.0224(4) 0.0201(4) 0.0003(3) -0.0050(3) -0.0004(3)
C2 0.0257(5) 0.0294(5) 0.0265(5) 0.0011(4) -0.0030(4) 0.0003(4)
C3 0.0317(6) 0.0420(7) 0.0442(7) -0.0054(6) 0.0052(5) 0.0040(5)
C4 0.0262(5) 0.0307(5) 0.0247(4) 0.0015(4) -0.0048(4) -0.0042(4)
C5 0.0344(6) 0.0457(7) 0.0395(6) -0.0036(5) -0.0032(5) -0.0153(5)
B1 0.0264(5) 0.0210(4) 0.0188(4) -0.0007(3) -0.0084(4) -0.0009(4)
B2 0.0236(4) 0.0288(5) 0.0194(4) 0.0015(4) -0.0054(3) -0.0020(4)
C6 0.0236(4) 0.0288(5) 0.0194(4) 0.0015(4) -0.0054(3) -0.0020(4)
B3 0.0183(4) 0.0219(4) 0.0264(5) 0.0011(4) -0.0077(4) -0.0022(3)
B4 0.0177(4) 0.0206(4) 0.0231(4) 0.0003(3) -0.0057(3) 0.0001(3)
B5 0.0193(4) 0.0196(4) 0.0188(4) 0.0003(3) -0.0032(3) -0.0006(3)
B6 0.0209(4) 0.0215(4) 0.0204(4) 0.0002(3) 0.0000(3) 0.0010(3)
C7 0.0592(8) 0.0272(5) 0.0256(5) -0.0026(4) -0.0209(5) -0.0012(5)
C8 0.0489(8) 0.0440(7) 0.0283(5) 0.0010(5) -0.0100(5) -0.0043(6)
C9 0.0273(5) 0.0330(6) 0.0550(8) 0.0049(5) -0.0193(5) -0.0093(4)
C10 0.0249(5) 0.0276(5) 0.0430(6) 0.0041(4) -0.0104(4) 0.0038(4)
C11 0.0307(5) 0.0225(4) 0.0281(5) 0.0041(4) -0.0019(4) -0.0019(4)
C12 0.0351(6) 0.0302(5) 0.0325(6) 0.0004(4) 0.0100(5) 0.0062(4)

loop_
_atom_type_symbol
_atom_type_description
_atom_type_scat_dispersion_real
_atom_type_scat_dispersion_imag
_atom_type_scat_source
C C 0.0033 0.0016 'International Tables Vol C Tables 4.2.6.8 and 6.1.1.4'
H H 0.0000 0.0000 'International Tables Vol C Tables 4.2.6.8 and 6.1.1.4'
B B 0.0013 0.0007 'International Tables Vol C Tables 4.2.6.8 and 6.1.1.4'
S S 0.1246 0.1234 'International Tables Vol C Tables 4.2.6.8 and 6.1.1.4'

loop_
_geom_angle_atom_site_label_1
_geom_angle_atom_site_label_2
_geom_angle_atom_site_label_3
_geom_angle
_geom_angle_site_symmetry_1
_geom_angle_site_symmetry_3
_geom_angle_publ_flag
C1 S1 C2 96.47(5) . . ?
C1 S2 C4 96.71(5) . . ?
C1 C1 S2 122.65(11) 2_665 . ?
C1 C1 S1 123.00(11) 2_665 . ?
S2 C1 S1 114.35(6) . . ?
C4 C2 C3 126.28(11) . . ?
C4 C2 S1 116.38(9) . . ?
C3 C2 S1 117.26(10) . . ?
C2 C3 H3A 109.5 . . ?
C2 C3 H3B 109.5 . . ?
H3A C3 H3B 109.5 . . ?
C2 C3 H3C 109.5 . . ?
H3A C3 H3C 109.5 . . ?
H3B C3 H3C 109.5 . . ?
C2 C4 C5 126.76(11) . . ?
C2 C4 S2 116.06(9) . . ?
C5 C4 S2 117.12(9) . . ?
C4 C5 H5A 109.5 . . ?
C4 C5 H5B 109.5 . . ?
H5A C5 H5B 109.5 . . ?
C4 C5 H5C 109.5 . . ?
H5A C5 H5C 109.5 . . ?
H5B C5 H5C 109.5 . . ?
C7 B1 B2 122.23(9) . . ?
C7 B1 C6 122.23(9) . . ?
C7 B1 B4 122.53(9) . 2_656 ?
B2 B1 B4 106.42(8) . 2_656 ?
C7 B1 B5 122.80(9) . 2_656 ?
B2 B1 B5 106.47(8) . 2_656 ?
B4 B1 B5 60.42(6) 2_656 2_656 ?
C7 B1 B6 121.42(9) . 2_656 ?
B2 B1 B6 59.53(6) . 2_656 ?
C6 B1 B6 59.53(6) . 2_656 ?
B4 B1 B6 108.23(8) 2_656 2_656 ?
B5 B1 B6 59.83(6) 2_656 2_656 ?
C7 B1 B3 120.97(9) . . ?
B2 B1 B3 59.36(6) . . ?
C6 B1 B3 59.36(6) . . ?
B4 B1 B3 59.92(6) 2_656 . ?
B5 B1 B3 108.29(8) 2_656 . ?
B6 B1 B3 108.24(7) 2_656 . ?
C8 B2 B4 119.22(9) . . ?
C8 B2 B5 118.91(9) . . ?
B4 B2 B5 61.28(6) . . ?
C8 B2 B3 119.98(10) . . ?
B4 B2 B3 111.05(8) . . ?
B5 B2 B3 61.25(6) . . ?
C8 B2 B1 121.13(9) . . ?
B4 B2 B1 110.88(8) . . ?
B5 B2 B1 110.92(8) . . ?
B3 B2 B1 61.23(7) . . ?
C8 B2 B6 120.45(9) . 2_656 ?
B4 B2 B6 61.31(6) . 2_656 ?
B5 B2 B6 111.11(8) . 2_656 ?
B3 B2 B6 111.04(8) . 2_656 ?
B1 B2 B6 61.13(7) . 2_656 ?
C8 C6 B4 119.22(9) . . ?
C8 C6 B5 118.91(9) . . ?
B4 C6 B5 61.28(6) . . ?
C8 C6 B3 119.98(10) . . ?
B4 C6 B3 111.05(8) . . ?
B5 C6 B3 61.25(6) . . ?
C8 C6 B1 121.13(9) . . ?
B4 C6 B1 110.88(8) . . ?
B5 C6 B1 110.92(8) . . ?
B3 C6 B1 61.23(7) . . ?
C8 C6 B6 120.45(9) . 2_656 ?
B4 C6 B6 61.31(6) . 2_656 ?
B5 C6 B6 111.11(8) . 2_656 ?
B3 C6 B6 111.04(8) . 2_656 ?
B1 C6 B6 61.13(7) . 2_656 ?
C9 B3 C6 121.64(10) . . ?
C9 B3 B2 121.64(10) . . ?
C9 B3 B4 123.19(9) . 2_656 ?
B2 B3 B4 106.31(8) . 2_656 ?
C9 B3 B6 123.34(10) . . ?
C6 B3 B6 106.34(8) . . ?
B2 B3 B6 106.34(8) . . ?
B4 B3 B6 60.36(6) 2_656 . ?
C9 B3 B1 120.99(9) . . ?
C6 B3 B1 59.41(6) . . ?
B2 B3 B1 59.41(6) . . ?
B4 B3 B1 59.73(6) 2_656 . ?
B6 B3 B1 108.05(8) . . ?
C9 B3 B5 121.38(9) . . ?
C6 B3 B5 59.37(6) . . ?
B2 B3 B5 59.37(6) . . ?
B4 B3 B5 107.94(8) 2_656 . ?
B6 B3 B5 59.72(6) . . ?
B1 B3 B5 107.94(7) . . ?
C10 B4 B2 121.43(9) . . ?
C10 B4 C6 121.43(9) . . ?
C10 B4 B1 123.16(9) . 2_656 ?
B2 B4 B1 106.41(8) . 2_656 ?
C10 B4 B3 123.42(9) . 2_656 ?
B2 B4 B3 106.54(7) . 2_656 ?
B1 B4 B3 60.36(6) 2_656 2_656 ?
C10 B4 B5 120.79(8) . . ?
B2 B4 B5 59.40(6) . . ?
C6 B4 B5 59.40(6) . . ?
B1 B4 B5 59.80(6) 2_656 . ?
B3 B4 B5 108.16(7) 2_656 . ?
C10 B4 B6 121.25(9) . 2_656 ?
B2 B4 B6 59.50(6) . 2_656 ?
C6 B4 B6 59.50(6) . 2_656 ?
B1 B4 B6 108.17(7) 2_656 2_656 ?
B3 B4 B6 59.88(6) 2_656 2_656 ?
B5 B4 B6 108.14(7) . 2_656 ?
C11 B5 B2 121.90(9) . . ?
C11 B5 C6 121.90(9) . . ?
C11 B5 B1 122.80(9) . 2_656 ?
B2 B5 B1 106.34(7) . 2_656 ?
C11 B5 B6 123.08(8) . . ?
B2 B5 B6 106.56(7) . . ?
C6 B5 B6 106.56(7) . . ?
B1 B5 B6 60.38(6) 2_656 . ?
C11 B5 B4 120.91(8) . . ?
B2 B5 B4 59.32(6) . . ?
C6 B5 B4 59.32(6) . . ?
B1 B5 B4 59.78(6) 2_656 . ?
B6 B5 B4 108.16(7) . . ?
C11 B5 B3 121.52(8) . . ?
B2 B5 B3 59.38(6) . . ?
C6 B5 B3 59.38(6) . . ?
B1 B5 B3 108.15(7) 2_656 . ?
B6 B5 B3 59.98(6) . . ?
B4 B5 B3 107.96(7) . . ?
C12 B6 B2 121.81(9) . 2_656 ?
C12 B6 B5 122.90(9) . . ?
B2 B6 B5 106.30(8) 2_656 . ?
C12 B6 B3 123.53(10) . . ?
B2 B6 B3 106.19(8) 2_656 . ?
B5 B6 B3 60.30(6) . . ?
C12 B6 B1 120.80(9) . 2_656 ?
B2 B6 B1 59.34(6) 2_656 2_656 ?
B5 B6 B1 59.80(6) . 2_656 ?
B3 B6 B1 107.94(8) . 2_656 ?
C12 B6 B4 121.79(9) . 2_656 ?
B2 B6 B4 59.19(6) 2_656 2_656 ?
B5 B6 B4 107.92(7) . 2_656 ?
B3 B6 B4 59.75(6) . 2_656 ?
B1 B6 B4 107.73(7) 2_656 2_656 ?
B1 C7 H7A 109.5 . . ?
B1 C7 H7B 109.5 . . ?
H7A C7 H7B 109.5 . . ?
B1 C7 H7C 109.5 . . ?
H7A C7 H7C 109.5 . . ?
H7B C7 H7C 109.5 . . ?
B2 C8 H8A 109.5 . . ?
B2 C8 H8B 109.5 . . ?
H8A C8 H8B 109.5 . . ?
B2 C8 H8C 109.5 . . ?
H8A C8 H8C 109.5 . . ?
H8B C8 H8C 109.5 . . ?
B3 C9 H9A 109.5 . . ?
B3 C9 H9B 109.5 . . ?
H9A C9 H9B 109.5 . . ?
B3 C9 H9C 109.5 . . ?
H9A C9 H9C 109.5 . . ?
H9B C9 H9C 109.5 . . ?
B4 C10 H10A 109.5 . . ?
B4 C10 H10B 109.5 . . ?
H10A C10 H10B 109.5 . . ?
B4 C10 H10C 109.5 . . ?
H10A C10 H10C 109.5 . . ?
H10B C10 H10C 109.5 . . ?
B5 C11 H11A 109.5 . . ?
B5 C11 H11B 109.5 . . ?
H11A C11 H11B 109.5 . . ?
B5 C11 H11C 109.5 . . ?
H11A C11 H11C 109.5 . . ?
H11B C11 H11C 109.5 . . ?
B6 C12 H12A 109.5 . . ?
B6 C12 H12B 109.5 . . ?
H12A C12 H12B 109.5 . . ?
B6 C12 H12C 109.5 . . ?
H12A C12 H12C 109.5 . . ?
H12B C12 H12C 109.5 . . ?

loop_
_geom_bond_atom_site_label_1
_geom_bond_atom_site_label_2
_geom_bond_distance
_geom_bond_site_symmetry_2
_geom_bond_publ_flag
S1 C1 1.7158(11) . ?
S1 C2 1.7343(12) . ?
S2 C1 1.7116(11) . ?
S2 C4 1.7344(12) . ?
C1 C1 1.393(2) 2_665 ?
C2 C4 1.3473(17) . ?
C2 C3 1.5028(17) . ?
C3 H3A 0.9800 . ?
C3 H3B 0.9800 . ?
C3 H3C 0.9800 . ?
C4 C5 1.4998(17) . ?
C5 H5A 0.9800 . ?
C5 H5B 0.9800 . ?
C5 H5C 0.9800 . ?
B1 C7 1.5963(15) . ?
B1 B2 1.7525(16) . ?
B1 C6 1.7525(16) . ?
B1 B4 1.7733(16) 2_656 ?
B1 B5 1.7737(15) 2_656 ?
B1 B6 1.7840(16) 2_656 ?
B1 B3 1.7845(16) . ?
B2 C8 1.5754(19) . ?
B2 B4 1.7501(16) . ?
B2 B5 1.7515(15) . ?
B2 B3 1.7517(16) . ?
B2 B6 1.7559(16) 2_656 ?
C6 C8 1.5754(19) . ?
C6 B4 1.7501(16) . ?
C6 B5 1.7515(15) . ?
C6 B3 1.7517(16) . ?
C6 B6 1.7559(16) 2_656 ?
B3 C9 1.5934(16) . ?
B3 B4 1.7767(16) 2_656 ?
B3 B6 1.7790(17) . ?
B3 B5 1.7847(15) . ?
B4 C10 1.5960(15) . ?
B4 B5 1.7846(15) . ?
B4 B6 1.7876(16) 2_656 ?
B5 C11 1.6010(15) . ?
B5 B6 1.7742(15) . ?
B6 C12 1.5979(16) . ?
C7 H7A 0.9800 . ?
C7 H7B 0.9800 . ?
C7 H7C 0.9800 . ?
C8 H8A 0.9800 . ?
C8 H8B 0.9800 . ?
C8 H8C 0.9800 . ?
C9 H9A 0.9800 . ?
C9 H9B 0.9800 . ?
C9 H9C 0.9800 . ?
C10 H10A 0.9800 . ?
C10 H10B 0.9800 . ?
C10 H10C 0.9800 . ?
C11 H11A 0.9800 . ?
C11 H11B 0.9800 . ?
C11 H11C 0.9800 . ?
C12 H12A 0.9800 . ?
C12 H12B 0.9800 . ?
C12 H12C 0.9800 . ?

loop_
_geom_torsion_atom_site_label_1
_geom_torsion_atom_site_label_2
_geom_torsion_atom_site_label_3
_geom_torsion_atom_site_label_4
_geom_torsion
_geom_torsion_site_symmetry_1
_geom_torsion_site_symmetry_2
_geom_torsion_site_symmetry_3
_geom_torsion_site_symmetry_4
_geom_torsion_publ_flag
C4 S2 C1 C1 178.13(12) . . . 2_665 ?
C4 S2 C1 S1 -1.20(7) . . . . ?
C2 S1 C1 C1 -178.08(12) . . . 2_665 ?
C2 S1 C1 S2 1.25(7) . . . . ?
C1 S1 C2 C4 -0.83(10) . . . . ?
C1 S1 C2 C3 176.24(10) . . . . ?
C3 C2 C4 C5 0.7(2) . . . . ?
S1 C2 C4 C5 177.46(10) . . . . ?
C3 C2 C4 S2 -176.64(10) . . . . ?
S1 C2 C4 S2 0.12(13) . . . . ?
C1 S2 C4 C2 0.65(10) . . . . ?
C1 S2 C4 C5 -176.95(10) . . . . ?
C7 B1 B2 C8 -0.05(16) . . . . ?
B4 B1 B2 C8 -148.10(10) 2_656 . . . ?
B5 B1 B2 C8 148.61(10) 2_656 . . . ?
B6 B1 B2 C8 110.06(11) 2_656 . . . ?
B3 B1 B2 C8 -109.54(11) . . . . ?
C7 B1 B2 B4 -147.27(10) . . . . ?
B4 B1 B2 B4 64.68(10) 2_656 . . . ?
B5 B1 B2 B4 1.40(10) 2_656 . . . ?
B6 B1 B2 B4 -37.15(7) 2_656 . . . ?
B3 B1 B2 B4 103.25(9) . . . . ?
C7 B1 B2 B5 146.61(10) . . . . ?
B4 B1 B2 B5 -1.44(10) 2_656 . . . ?
B5 B1 B2 B5 -64.72(10) 2_656 . . . ?
B6 B1 B2 B5 -103.27(9) 2_656 . . . ?
B3 B1 B2 B5 37.13(7) . . . . ?
C7 B1 B2 B3 109.48(12) . . . . ?
B4 B1 B2 B3 -38.57(7) 2_656 . . . ?
B5 B1 B2 B3 -101.85(8) 2_656 . . . ?
B6 B1 B2 B3 -140.40(8) 2_656 . . . ?
C7 B1 B2 B6 -110.12(12) . . . 2_656 ?
B4 B1 B2 B6 101.83(8) 2_656 . . 2_656 ?
B5 B1 B2 B6 38.55(7) 2_656 . . 2_656 ?
B3 B1 B2 B6 140.40(8) . . . 2_656 ?
C7 B1 C6 C8 -0.05(16) . . . . ?
B4 B1 C6 C8 -148.10(10) 2_656 . . . ?
B5 B1 C6 C8 148.61(10) 2_656 . . . ?
B6 B1 C6 C8 110.06(11) 2_656 . . . ?
B3 B1 C6 C8 -109.54(11) . . . . ?
C7 B1 C6 B4 -147.27(10) . . . . ?
B4 B1 C6 B4 64.68(10) 2_656 . . . ?
B5 B1 C6 B4 1.40(10) 2_656 . . . ?
B6 B1 C6 B4 -37.15(7) 2_656 . . . ?
B3 B1 C6 B4 103.25(9) . . . . ?
C7 B1 C6 B5 146.61(10) . . . . ?
B4 B1 C6 B5 -1.44(10) 2_656 . . . ?
B5 B1 C6 B5 -64.72(10) 2_656 . . . ?
B6 B1 C6 B5 -103.27(9) 2_656 . . . ?
B3 B1 C6 B5 37.13(7) . . . . ?
C7 B1 C6 B3 109.48(12) . . . . ?
B4 B1 C6 B3 -38.57(7) 2_656 . . . ?
B5 B1 C6 B3 -101.85(8) 2_656 . . . ?
B6 B1 C6 B3 -140.40(8) 2_656 . . . ?
C7 B1 C6 B6 -110.12(12) . . . 2_656 ?
B4 B1 C6 B6 101.83(8) 2_656 . . 2_656 ?
B5 B1 C6 B6 38.55(7) 2_656 . . 2_656 ?
B3 B1 C6 B6 140.40(8) . . . 2_656 ?
C8 C6 B3 C9 1.58(15) . . . . ?
B4 C6 B3 C9 147.26(10) . . . . ?
B5 C6 B3 C9 110.24(11) . . . . ?
B1 C6 B3 C9 -109.78(11) . . . . ?
B6 C6 B3 C9 -146.51(10) 2_656 . . . ?
C8 C6 B3 B4 149.81(9) . . . 2_656 ?
B4 C6 B3 B4 -64.51(10) . . . 2_656 ?
B5 C6 B3 B4 -101.53(8) . . . 2_656 ?
B1 C6 B3 B4 38.45(7) . . . 2_656 ?
B6 C6 B3 B4 1.72(11) 2_656 . . 2_656 ?
C8 C6 B3 B6 -147.01(9) . . . . ?
B4 C6 B3 B6 -1.32(10) . . . . ?
B5 C6 B3 B6 -38.34(7) . . . . ?
B1 C6 B3 B6 101.64(8) . . . . ?
B6 C6 B3 B6 64.91(10) 2_656 . . . ?
C8 C6 B3 B1 111.35(10) . . . . ?
B4 C6 B3 B1 -102.96(9) . . . . ?
B5 C6 B3 B1 -139.98(8) . . . . ?
B6 C6 B3 B1 -36.73(8) 2_656 . . . ?
C8 C6 B3 B5 -108.67(10) . . . . ?
B4 C6 B3 B5 37.02(7) . . . . ?
B1 C6 B3 B5 139.98(8) . . . . ?
B6 C6 B3 B5 103.25(9) 2_656 . . . ?
C8 B2 B3 C9 1.58(15) . . . . ?
B4 B2 B3 C9 147.26(10) . . . . ?
B5 B2 B3 C9 110.24(11) . . . . ?
B1 B2 B3 C9 -109.78(11) . . . . ?
B6 B2 B3 C9 -146.51(10) 2_656 . . . ?
C8 B2 B3 B4 149.81(9) . . . 2_656 ?
B4 B2 B3 B4 -64.51(10) . . . 2_656 ?
B5 B2 B3 B4 -101.53(8) . . . 2_656 ?
B1 B2 B3 B4 38.45(7) . . . 2_656 ?
B6 B2 B3 B4 1.72(11) 2_656 . . 2_656 ?
C8 B2 B3 B6 -147.01(9) . . . . ?
B4 B2 B3 B6 -1.32(10) . . . . ?
B5 B2 B3 B6 -38.34(7) . . . . ?
B1 B2 B3 B6 101.64(8) . . . . ?
B6 B2 B3 B6 64.91(10) 2_656 . . . ?
C8 B2 B3 B1 111.35(10) . . . . ?
B4 B2 B3 B1 -102.96(9) . . . . ?
B5 B2 B3 B1 -139.98(8) . . . . ?
B6 B2 B3 B1 -36.73(8) 2_656 . . . ?
C8 B2 B3 B5 -108.67(10) . . . . ?
B4 B2 B3 B5 37.02(7) . . . . ?
B1 B2 B3 B5 139.98(8) . . . . ?
B6 B2 B3 B5 103.25(9) 2_656 . . . ?
C7 B1 B3 C9 -0.72(15) . . . . ?
B2 B1 B3 C9 110.84(11) . . . . ?
C6 B1 B3 C9 110.84(11) . . . . ?
B4 B1 B3 C9 -112.87(11) 2_656 . . . ?
B5 B1 B3 C9 -150.46(10) 2_656 . . . ?
B6 B1 B3 C9 146.18(10) 2_656 . . . ?
C7 B1 B3 C6 -111.56(11) . . . . ?
B4 B1 B3 C6 136.28(8) 2_656 . . . ?
B5 B1 B3 C6 98.70(8) 2_656 . . . ?
B6 B1 B3 C6 35.34(8) 2_656 . . . ?
C7 B1 B3 B2 -111.56(11) . . . . ?
B4 B1 B3 B2 136.28(8) 2_656 . . . ?
B5 B1 B3 B2 98.70(8) 2_656 . . . ?
B6 B1 B3 B2 35.34(8) 2_656 . . . ?
C7 B1 B3 B4 112.15(11) . . . 2_656 ?
B2 B1 B3 B4 -136.28(8) . . . 2_656 ?
C6 B1 B3 B4 -136.28(8) . . . 2_656 ?
B5 B1 B3 B4 -37.58(7) 2_656 . . 2_656 ?
B6 B1 B3 B4 -100.94(8) 2_656 . . 2_656 ?
C7 B1 B3 B6 149.74(9) . . . . ?
B2 B1 B3 B6 -98.69(8) . . . . ?
C6 B1 B3 B6 -98.69(8) . . . . ?
B4 B1 B3 B6 37.59(7) 2_656 . . . ?
B5 B1 B3 B6 0.01(10) 2_656 . . . ?
B6 B1 B3 B6 -63.35(10) 2_656 . . . ?
C7 B1 B3 B5 -147.13(9) . . . . ?
B2 B1 B3 B5 -35.56(7) . . . . ?
C6 B1 B3 B5 -35.56(7) . . . . ?
B4 B1 B3 B5 100.72(8) 2_656 . . . ?
B5 B1 B3 B5 63.14(10) 2_656 . . . ?
B6 B1 B3 B5 -0.22(10) 2_656 . . . ?
C8 B2 B4 C10 -0.62(15) . . . . ?
B5 B2 B4 C10 -109.60(10) . . . . ?
B3 B2 B4 C10 -146.61(10) . . . . ?
B1 B2 B4 C10 147.30(10) . . . . ?
B6 B2 B4 C10 110.22(10) 2_656 . . . ?
C8 B2 B4 B1 147.40(9) . . . 2_656 ?
B5 B2 B4 B1 38.43(7) . . . 2_656 ?
B3 B2 B4 B1 1.42(10) . . . 2_656 ?
B1 B2 B4 B1 -64.68(10) . . . 2_656 ?
B6 B2 B4 B1 -101.75(8) 2_656 . . 2_656 ?
C8 B2 B4 B3 -149.37(9) . . . 2_656 ?
B5 B2 B4 B3 101.66(8) . . . 2_656 ?
B3 B2 B4 B3 64.65(10) . . . 2_656 ?
B1 B2 B4 B3 -1.45(10) . . . 2_656 ?
B6 B2 B4 B3 -38.52(7) 2_656 . . 2_656 ?
C8 B2 B4 B5 108.98(11) . . . . ?
B3 B2 B4 B5 -37.01(7) . . . . ?
B1 B2 B4 B5 -103.10(9) . . . . ?
B6 B2 B4 B5 -140.18(8) 2_656 . . . ?
C8 B2 B4 B6 -110.85(11) . . . 2_656 ?
B5 B2 B4 B6 140.18(8) . . . 2_656 ?
B3 B2 B4 B6 103.17(9) . . . 2_656 ?
B1 B2 B4 B6 37.07(7) . . . 2_656 ?
C8 C6 B4 C10 -0.62(15) . . . . ?
B5 C6 B4 C10 -109.60(10) . . . . ?
B3 C6 B4 C10 -146.61(10) . . . . ?
B1 C6 B4 C10 147.30(10) . . . . ?
B6 C6 B4 C10 110.22(10) 2_656 . . . ?
C8 C6 B4 B1 147.40(9) . . . 2_656 ?
B5 C6 B4 B1 38.43(7) . . . 2_656 ?
B3 C6 B4 B1 1.42(10) . . . 2_656 ?
B1 C6 B4 B1 -64.68(10) . . . 2_656 ?
B6 C6 B4 B1 -101.75(8) 2_656 . . 2_656 ?
C8 C6 B4 B3 -149.37(9) . . . 2_656 ?
B5 C6 B4 B3 101.66(8) . . . 2_656 ?
B3 C6 B4 B3 64.65(10) . . . 2_656 ?
B1 C6 B4 B3 -1.45(10) . . . 2_656 ?
B6 C6 B4 B3 -38.52(7) 2_656 . . 2_656 ?
C8 C6 B4 B5 108.98(11) . . . . ?
B3 C6 B4 B5 -37.01(7) . . . . ?
B1 C6 B4 B5 -103.10(9) . . . . ?
B6 C6 B4 B5 -140.18(8) 2_656 . . . ?
C8 C6 B4 B6 -110.85(11) . . . 2_656 ?
B5 C6 B4 B6 140.18(8) . . . 2_656 ?
B3 C6 B4 B6 103.17(9) . . . 2_656 ?
B1 C6 B4 B6 37.07(7) . . . 2_656 ?
C8 B2 B5 C11 0.06(15) . . . . ?
B4 B2 B5 C11 109.53(10) . . . . ?
B3 B2 B5 C11 -110.32(10) . . . . ?
B1 B2 B5 C11 -147.44(9) . . . . ?
B6 B2 B5 C11 146.55(9) 2_656 . . . ?
C8 B2 B5 B1 -147.87(10) . . . 2_656 ?
B4 B2 B5 B1 -38.40(7) . . . 2_656 ?
B3 B2 B5 B1 101.76(8) . . . 2_656 ?
B1 B2 B5 B1 64.64(10) . . . 2_656 ?
B6 B2 B5 B1 -1.37(10) 2_656 . . 2_656 ?
C8 B2 B5 B6 148.89(10) . . . . ?
B4 B2 B5 B6 -101.64(8) . . . . ?
B3 B2 B5 B6 38.51(7) . . . . ?
B1 B2 B5 B6 1.40(10) . . . . ?
B6 B2 B5 B6 -64.61(10) 2_656 . . . ?
C8 B2 B5 B4 -109.47(11) . . . . ?
B3 B2 B5 B4 140.16(8) . . . . ?
B1 B2 B5 B4 103.04(9) . . . . ?
B6 B2 B5 B4 37.03(7) 2_656 . . . ?
C8 B2 B5 B3 110.38(11) . . . . ?
B4 B2 B5 B3 -140.16(8) . . . . ?
B1 B2 B5 B3 -37.12(7) . . . . ?
B6 B2 B5 B3 -103.13(9) 2_656 . . . ?
C8 C6 B5 C11 0.06(15) . . . . ?
B4 C6 B5 C11 109.53(10) . . . . ?
B3 C6 B5 C11 -110.32(10) . . . . ?
B1 C6 B5 C11 -147.44(9) . . . . ?
B6 C6 B5 C11 146.55(9) 2_656 . . . ?
C8 C6 B5 B1 -147.87(10) . . . 2_656 ?
B4 C6 B5 B1 -38.40(7) . . . 2_656 ?
B3 C6 B5 B1 101.76(8) . . . 2_656 ?
B1 C6 B5 B1 64.64(10) . . . 2_656 ?
B6 C6 B5 B1 -1.37(10) 2_656 . . 2_656 ?
C8 C6 B5 B6 148.89(10) . . . . ?
B4 C6 B5 B6 -101.64(8) . . . . ?
B3 C6 B5 B6 38.51(7) . . . . ?
B1 C6 B5 B6 1.40(10) . . . . ?
B6 C6 B5 B6 -64.61(10) 2_656 . . . ?
C8 C6 B5 B4 -109.47(11) . . . . ?
B3 C6 B5 B4 140.16(8) . . . . ?
B1 C6 B5 B4 103.04(9) . . . . ?
B6 C6 B5 B4 37.03(7) 2_656 . . . ?
C8 C6 B5 B3 110.38(11) . . . . ?
B4 C6 B5 B3 -140.16(8) . . . . ?
B1 C6 B5 B3 -37.12(7) . . . . ?
B6 C6 B5 B3 -103.13(9) 2_656 . . . ?
C10 B4 B5 C11 -0.49(15) . . . . ?
B2 B4 B5 C11 -111.16(10) . . . . ?
C6 B4 B5 C11 -111.16(10) . . . . ?
B1 B4 B5 C11 112.46(10) 2_656 . . . ?
B3 B4 B5 C11 149.98(9) 2_656 . . . ?
B6 B4 B5 C11 -146.65(9) 2_656 . . . ?
C10 B4 B5 B2 110.66(11) . . . . ?
B1 B4 B5 B2 -136.39(8) 2_656 . . . ?
B3 B4 B5 B2 -98.87(8) 2_656 . . . ?
B6 B4 B5 B2 -35.50(7) 2_656 . . . ?
C10 B4 B5 C6 110.66(11) . . . . ?
B1 B4 B5 C6 -136.39(8) 2_656 . . . ?
B3 B4 B5 C6 -98.87(8) 2_656 . . . ?
B6 B4 B5 C6 -35.50(7) 2_656 . . . ?
C10 B4 B5 B1 -112.95(11) . . . 2_656 ?
B2 B4 B5 B1 136.39(8) . . . 2_656 ?
C6 B4 B5 B1 136.39(8) . . . 2_656 ?
B3 B4 B5 B1 37.52(7) 2_656 . . 2_656 ?
B6 B4 B5 B1 100.89(8) 2_656 . . 2_656 ?
C10 B4 B5 B6 -150.47(10) . . . . ?
B2 B4 B5 B6 98.86(8) . . . . ?
C6 B4 B5 B6 98.86(8) . . . . ?
B1 B4 B5 B6 -37.52(7) 2_656 . . . ?
B3 B4 B5 B6 0.00(10) 2_656 . . . ?
B6 B4 B5 B6 63.37(10) 2_656 . . . ?
C10 B4 B5 B3 146.09(10) . . . . ?
B2 B4 B5 B3 35.42(7) . . . . ?
C6 B4 B5 B3 35.42(7) . . . . ?
B1 B4 B5 B3 -100.96(8) 2_656 . . . ?
B3 B4 B5 B3 -63.44(10) 2_656 . . . ?
B6 B4 B5 B3 -0.07(10) 2_656 . . . ?
C9 B3 B5 C11 0.27(15) . . . . ?
C6 B3 B5 C11 110.93(10) . . . . ?
B2 B3 B5 C11 110.93(10) . . . . ?
B4 B3 B5 C11 -150.37(9) 2_656 . . . ?
B6 B3 B5 C11 -112.65(10) . . . . ?
B1 B3 B5 C11 146.51(9) . . . . ?
C9 B3 B5 B2 -110.67(12) . . . . ?
B4 B3 B5 B2 98.70(8) 2_656 . . . ?
B6 B3 B5 B2 136.42(8) . . . . ?
B1 B3 B5 B2 35.58(7) . . . . ?
C9 B3 B5 C6 -110.67(12) . . . . ?
B4 B3 B5 C6 98.70(8) 2_656 . . . ?
B6 B3 B5 C6 136.42(8) . . . . ?
B1 B3 B5 C6 35.58(7) . . . . ?
C9 B3 B5 B1 150.71(10) . . . 2_656 ?
C6 B3 B5 B1 -98.63(8) . . . 2_656 ?
B2 B3 B5 B1 -98.63(8) . . . 2_656 ?
B4 B3 B5 B1 0.08(10) 2_656 . . 2_656 ?
B6 B3 B5 B1 37.80(7) . . . 2_656 ?
B1 B3 B5 B1 -63.05(10) . . . 2_656 ?
C9 B3 B5 B6 112.91(12) . . . . ?
C6 B3 B5 B6 -136.42(8) . . . . ?
B2 B3 B5 B6 -136.42(8) . . . . ?
B4 B3 B5 B6 -37.72(7) 2_656 . . . ?
B1 B3 B5 B6 -100.84(8) . . . . ?
C9 B3 B5 B4 -146.07(10) . . . . ?
C6 B3 B5 B4 -35.40(7) . . . . ?
B2 B3 B5 B4 -35.40(7) . . . . ?
B4 B3 B5 B4 63.30(10) 2_656 . . . ?
B6 B3 B5 B4 101.02(8) . . . . ?
B1 B3 B5 B4 0.18(10) . . . . ?
C11 B5 B6 C12 -2.71(16) . . . . ?
B2 B5 B6 C12 -151.09(11) . . . . ?
C6 B5 B6 C12 -151.09(11) . . . . ?
B1 B5 B6 C12 109.21(12) 2_656 . . . ?
B4 B5 B6 C12 146.47(11) . . . . ?
B3 B5 B6 C12 -112.85(12) . . . . ?
C11 B5 B6 B2 -150.21(9) . . . 2_656 ?
B2 B5 B6 B2 61.42(10) . . . 2_656 ?
B1 B5 B6 B2 -38.29(7) 2_656 . . 2_656 ?
B4 B5 B6 B2 -1.02(10) . . . 2_656 ?
B3 B5 B6 B2 99.65(8) . . . 2_656 ?
C11 B5 B6 B3 110.14(11) . . . . ?
B2 B5 B6 B3 -38.24(7) . . . . ?
C6 B5 B6 B3 -38.24(7) . . . . ?
B1 B5 B6 B3 -137.94(8) 2_656 . . . ?
B4 B5 B6 B3 -100.68(8) . . . . ?
C11 B5 B6 B1 -111.92(11) . . . 2_656 ?
B2 B5 B6 B1 99.70(8) . . . 2_656 ?
C6 B5 B6 B1 99.70(8) . . . 2_656 ?
B4 B5 B6 B1 37.26(7) . . . 2_656 ?
B3 B5 B6 B1 137.94(8) . . . 2_656 ?
C11 B5 B6 B4 147.58(9) . . . 2_656 ?
B2 B5 B6 B4 -0.79(10) . . . 2_656 ?
C6 B5 B6 B4 -0.79(10) . . . 2_656 ?
B1 B5 B6 B4 -100.49(8) 2_656 . . 2_656 ?
B4 B5 B6 B4 -63.23(10) . . . 2_656 ?
B3 B5 B6 B4 37.44(7) . . . 2_656 ?
C9 B3 B6 C12 2.11(15) . . . . ?
C6 B3 B6 C12 150.03(9) . . . . ?
B2 B3 B6 C12 150.03(9) . . . . ?
B4 B3 B6 C12 -110.19(11) 2_656 . . . ?
B1 B3 B6 C12 -147.50(9) . . . . ?
B5 B3 B6 C12 111.85(11) . . . . ?
C9 B3 B6 B2 150.42(10) . . . 2_656 ?
B2 B3 B6 B2 -61.66(10) . . . 2_656 ?
B4 B3 B6 B2 38.12(7) 2_656 . . 2_656 ?
B1 B3 B6 B2 0.81(10) . . . 2_656 ?
B5 B3 B6 B2 -99.84(8) . . . 2_656 ?
C9 B3 B6 B5 -109.74(11) . . . . ?
C6 B3 B6 B5 38.18(7) . . . . ?
B2 B3 B6 B5 38.18(7) . . . . ?
B4 B3 B6 B5 137.96(8) 2_656 . . . ?
B1 B3 B6 B5 100.65(8) . . . . ?
C9 B3 B6 B1 -147.22(9) . . . 2_656 ?
C6 B3 B6 B1 0.69(10) . . . 2_656 ?
B2 B3 B6 B1 0.69(10) . . . 2_656 ?
B4 B3 B6 B1 100.47(8) 2_656 . . 2_656 ?
B1 B3 B6 B1 63.16(10) . . . 2_656 ?
B5 B3 B6 B1 -37.49(7) . . . 2_656 ?
C9 B3 B6 B4 112.30(11) . . . 2_656 ?
C6 B3 B6 B4 -99.78(8) . . . 2_656 ?
B2 B3 B6 B4 -99.78(8) . . . 2_656 ?
B1 B3 B6 B4 -37.31(7) . . . 2_656 ?
B5 B3 B6 B4 -137.96(8) . . . 2_656 ?
